data_1558954
loop_
_publ_author_name
'Tinant, Bernard'
'Declercq, Jean-Paul'
'Fredriksen, Siw B.'
'Dale, Johannes'

_publ_section_title
;
 12-Crown-3 Type Li+ Complexes: Structures of
 3,3-Dimethyl-1,5,9-trioxacyclododecane Lithium Perchlorate and
 3-Methoxymethyl-3-methyl-1,5,9-trioxacyclododecane Lithium Perchlorate
 Hemihydrate
;
_journal_name_full 'Acta Chemica Scandinavica'
_journal_page_first 663
_journal_page_last 667
_journal_paper_doi 10.3891/acta.chem.scand.47-0663
_journal_volume 47
_journal_year 1993
_chemical_formula_moiety 'C11 H22 O3, Cl O4, Li'
_chemical_formula_sum 'C11 H22 Cl Li O7'
_chemical_formula_weight 308.68
_chemical_name_common
;
3,3-Dimethyl-1,5,9-trioxacyclododecane Lithium Perchlorate
;
_space_group_IT_number 33
_space_group_name_Hall 'P 2c -2n'
_space_group_name_H-M_alt 'P n a 21'
_symmetry_cell_setting orthorhombic
_symmetry_Int_Tables_number 33
_symmetry_space_group_name_Hall 'P 2c -2n'
_symmetry_space_group_name_H-M 'P n a 21'
_cell_angle_alpha 90.
_cell_angle_beta 90.
_cell_angle_gamma 90.
_cell_formula_units_Z 4
_cell_length_a 16.905(2)
_cell_length_b 10.157(1)
_cell_length_c 9.097(1)
_cell_volume 1562.0(3)
_diffrn_ambient_temperature 293
_diffrn_radiation_probe x-ray
_diffrn_radiation_type MoK\a
_diffrn_radiation_wavelength 0.71069
_exptl_absorpt_coefficient_mu 0.273
_exptl_crystal_density_diffrn 1.31
_exptl_crystal_F_000 656
_refine_ls_goodness_of_fit_ref 0.58
_refine_ls_number_parameters 194
_refine_ls_number_reflns 1214
_refine_ls_R_factor_gt 0.080
_refine_ls_wR_factor_gt 0.088
_cod_data_source_file Acta-Chem-Scand-1993-47-663-1.cif
_cod_data_source_block 1
_cod_database_code 1558954

loop_
_space_group_symop_id
_space_group_symop_operation_xyz
1 x,y,z
2 -x,-y,1/2+z
3 1/2-x,1/2+y,1/2+z
4 1/2+x,1/2-y,z

loop_
_atom_site_label
_atom_site_type_symbol
_atom_site_thermal_displace_type
_atom_site_fract_x
_atom_site_fract_y
_atom_site_fract_z
_atom_site_occupancy
_atom_site_U_iso_or_equiv
_atom_site_calc_flag
_atom_site_refinement_flags
_atom_site_disorder_assembly
_atom_site_disorder_group
Cl16 Cl Uiso 0.36710(10) 0.24540(10) 0.44230(10) 1.000 0.060(2) . . . .
O1 O Uiso 0.6041(4) 0.3525(5) 0.2900(6) 1.000 0.059(5) . . . .
O5 O Uiso 0.6057(4) 0.3538(5) 0.5981(6) 1.000 0.058(5) . . . .
O9 O Uiso 0.5888(2) 0.1099(4) 0.4436(8) 1.000 0.074(5) . . . .
C2 C Uiso 0.6463(4) 0.4746(7) 0.3095(6) 1.000 0.062(5) . . . .
C3 C Uiso 0.6279(3) 0.5448(5) 0.4495(9) 1.000 0.065(5) . . . .
C4 C Uiso 0.6548(4) 0.4692(6) 0.5850(8) 1.000 0.067(5) . . . .
C6 C Uiso 0.6450(7) 0.2639(8) 0.6997(9) 1.000 0.102(5) . . . .
C7 C Uiso 0.5942(6) 0.1452(9) 0.7004(9) 1.000 0.104(5) . . . .
C8 C Uiso 0.6166(8) 0.0526(10) 0.5725(9) 1.000 0.119(5) . . . .
C10 C Uiso 0.6203(4) 0.0523(6) 0.3083(9) 1.000 0.085(5) . . . .
C11 C Uiso 0.5931(7) 0.1333(7) 0.1829(8) 1.000 0.093(5) . . . .
C12 C Uiso 0.6344(4) 0.2735(7) 0.1730(7) 1.000 0.066(5) . . . .
C13 C Uiso 0.5405(3) 0.5863(5) 0.4421(10) 1.000 0.092(5) . . . .
C14 C Uiso 0.6812(5) 0.6713(6) 0.4469(10) 1.000 0.106(5) . . . .
O17 O Uiso 0.3102(5) 0.3440(8) 0.4537(9) 0.690 0.129(5) . . . .
O17B O Uiso 0.3644(11) 0.2043(13) 0.5817(12) 0.310 0.1500 . . . .
O18 O Uiso 0.4319(4) 0.2796(9) 0.5310(9) 0.690 0.132(5) . . . .
O18B O Uiso 0.3608(11) 0.1418(12) 0.3348(12) 0.310 0.1500 . . . .
O19 O Uiso 0.4022(7) 0.2411(10) 0.3004(9) 0.690 0.152(5) . . . .
O19B O Uiso 0.3020(10) 0.3351(12) 0.4104(13) 0.310 0.1500 . . . .
O20 O Uiso 0.3381(6) 0.1204(8) 0.4310(12) 0.690 0.268(5) . . . .
O20B O Uiso 0.4348(10) 0.3182(12) 0.4023(13) 0.310 0.1500 . . . .
Li15 Li Uiso 0.5421(4) 0.2804(7) 0.4332(10) 1.000 0.058(5) . . . .

loop_
_atom_type_symbol
_atom_type_description
_atom_type_scat_dispersion_real
_atom_type_scat_dispersion_imag
_atom_type_scat_source
C C 0.0033 0.0016 ' International Tables Vol C Tables 4.2.6.8 and 6.1.1.4'
Cl Cl 0.1484 0.1585 ' International Tables Vol C Tables 4.2.6.8 and 6.1.1.4'
Li Li -0.0003 0.0001 ' International Tables Vol C Tables 4.2.6.8 and 6.1.1.4'
O O 0.0106 0.0060 ' International Tables Vol C Tables 4.2.6.8 and 6.1.1.4'

loop_
_geom_angle_atom_site_label_1
_geom_angle_atom_site_label_2
_geom_angle_atom_site_label_3
_geom_angle
_geom_angle_site_symmetry_1
_geom_angle_site_symmetry_2
_geom_angle_site_symmetry_3
_geom_angle_publ_flag
O19 Cl16 O20 93.0(6) . . . yes
O17B Cl16 O18B 114.4(7) . . . yes
O17 Cl16 O18 108.6(5) . . . yes
O17 Cl16 O19 112.2(5) . . . yes
O17 Cl16 O20 115.3(6) . . . yes
O18 Cl16 O19 101.8(6) . . . yes
O18 Cl16 O20 123.6(6) . . . yes
O17B Cl16 O20B 115.9(9) . . . yes
O18B Cl16 O19B 105.4(8) . . . yes
O17B Cl16 O19B 111.0(9) . . . yes
O19B Cl16 O20B 103.5(8) . . . yes
O18B Cl16 O20B 105.5(8) . . . yes
C2 O1 C12 113.4(6) . . . yes
C4 O5 C6 107.4(6) . . . yes
C8 O9 C10 114.8(6) . . . yes
O1 C2 C3 114.4(5) . . . yes
C4 C3 C14 104.7(6) . . . no
C2 C3 C14 105.0(6) . . . no
C4 C3 C13 117.4(6) . . . no
C2 C3 C4 112.8(5) . . . no
C2 C3 C13 107.1(6) . . . no
C13 C3 C14 109.1(5) . . . no
O5 C4 C3 107.8(5) . . . yes
O5 C6 C7 104.4(8) . . . yes
C6 C7 C8 110.5(8) . . . no
O9 C8 C7 107.3(8) . . . yes
O9 C10 C11 108.3(6) . . . yes
C10 C11 C12 113.9(7) . . . no
O1 C12 C11 107.7(6) . . . yes

loop_
_geom_bond_atom_site_label_1
_geom_bond_atom_site_label_2
_geom_bond_distance
_geom_bond_site_symmetry_1
_geom_bond_site_symmetry_2
_geom_bond_publ_flag
Cl16 O18 1.404(8) . . yes
Cl16 O19 1.421(9) . . yes
Cl16 O20 1.365(8) . . yes
Cl16 O17B 1.336(11) . . yes
Cl16 O18B 1.441(12) . . yes
Cl16 O19B 1.458(15) . . yes
Cl16 O20B 1.410(16) . . yes
Cl16 O17 1.393(8) . . yes
O1 C2 1.442(9) . . yes
O1 C12 1.428(9) . . yes
O5 C4 1.441(9) . . yes
O5 C6 1.459(11) . . yes
O9 C8 1.391(11) . . yes
O9 C10 1.463(10) . . yes
C2 C3 1.492(10) . . no
C3 C13 1.538(7) . . no
C3 C14 1.570(9) . . no
C3 C4 1.522(10) . . no
C6 C7 1.480(13) . . no
C7 C8 1.543(13) . . no
C10 C11 1.480(11) . . no
C11 C12 1.589(11) . . no

loop_
_geom_torsion_atom_site_label_1
_geom_torsion_atom_site_label_2
_geom_torsion_atom_site_label_3
_geom_torsion_atom_site_label_4
_geom_torsion
_geom_torsion_site_symmetry_1
_geom_torsion_site_symmetry_2
_geom_torsion_site_symmetry_3
_geom_torsion_site_symmetry_4
_geom_torsion_publ_flag
C12 O1 C2 C3 -167.3(5) . . . . no
C2 O1 C12 C11 170.0(6) . . . . no
C6 O5 C4 C3 164.0(6) . . . . no
C4 O5 C6 C7 -176.5(6) . . . . no
C10 O9 C8 C7 166.4(7) . . . . no
C8 O9 C10 C11 -173.3(8) . . . . no
O1 C2 C3 C4 65.6(7) . . . . no
O1 C2 C3 C13 -65.1(7) . . . . no
O1 C2 C3 C14 179.0(6) . . . . no
C2 C3 C4 O5 -68.9(6) . . . . no
C13 C3 C4 O5 56.4(7) . . . . no
C14 C3 C4 O5 177.5(5) . . . . no
O5 C6 C7 C8 85.5(9) . . . . no
C6 C7 C8 O9 -73.6(11) . . . . no
O9 C10 C11 C12 71.3(8) . . . . no
C10 C11 C12 O1 -71.7(9) . . . . no
